data_7030336
loop_
_publ_author_name
'Yadav, Ashok'
'Srivastava, Anant Kumar'
'Balamurugan, Ayyakkalai'
'Boomishankar, Ramamoorthy'

_publ_section_title
;
 A cationic copper(i) iodide cluster MOF exhibiting unusual ligand
 assisted thermochromism.
;
_journal_issue 22
_journal_name_full 'Dalton transactions (Cambridge, England : 2003)'
_journal_page_first 8166
_journal_page_last 8169
_journal_paper_doi 10.1039/c4dt00050a
_journal_volume 43
_journal_year 2014
_chemical_formula_sum 'C54 H36 Cu6 I5 N12 P2 S2'
_chemical_formula_weight 1994.75
_chemical_name_systematic
;
 ?
;
_space_group_crystal_system hexagonal
_space_group_IT_number 176
_space_group_name_Hall '-P 6c'
_space_group_name_H-M_alt 'P 63/m'
_symmetry_space_group_name_Hall '-P 6c'
_symmetry_space_group_name_H-M 'P 63/m'
_atom_sites_solution_hydrogens geom
_audit_creation_method SHELXL-2013
_cell_angle_alpha 90
_cell_angle_beta 90
_cell_angle_gamma 120
_cell_formula_units_Z 2
_cell_length_a 14.306(4)
_cell_length_b 14.306(4)
_cell_length_c 25.130(7)
_cell_measurement_reflns_used 2311
_cell_measurement_temperature 296(2)
_cell_measurement_theta_max 18.65
_cell_measurement_theta_min 2.31
_cell_volume 4454(2)
_computing_cell_refinement 'Bruker SAINT'
_computing_data_collection 'Bruker APEX2'
_computing_data_reduction 'Bruker SAINT'
_computing_molecular_graphics 'Bruker SHELXTL'
_computing_publication_material 'Bruker SHELXTL'
_computing_structure_refinement 'SHELXL-2013 (Sheldrick, 2013)'
_computing_structure_solution 'SHELXS-97 (Sheldrick, 2008)'
_diffrn_ambient_temperature 296(2)
_diffrn_measured_fraction_theta_full 0.967
_diffrn_measured_fraction_theta_max 0.995
_diffrn_measurement_device_type 'Bruker APEX-II CCD'
_diffrn_measurement_method '\f and \w scans'
_diffrn_radiation_type MoK\a
_diffrn_radiation_wavelength 0.71073
_diffrn_reflns_av_R_equivalents 0.0935
_diffrn_reflns_av_unetI/netI 0.0484
_diffrn_reflns_Laue_measured_fraction_full 0.967
_diffrn_reflns_Laue_measured_fraction_max 0.995
_diffrn_reflns_limit_h_max 17
_diffrn_reflns_limit_h_min -17
_diffrn_reflns_limit_k_max 17
_diffrn_reflns_limit_k_min -14
_diffrn_reflns_limit_l_max 29
_diffrn_reflns_limit_l_min -21
_diffrn_reflns_number 28863
_diffrn_reflns_point_group_measured_fraction_full 0.967
_diffrn_reflns_point_group_measured_fraction_max 0.995
_diffrn_reflns_theta_full 25.242
_diffrn_reflns_theta_max 25.020
_diffrn_reflns_theta_min 4.091
_diffrn_source 'fine-focus sealed tube'
_exptl_absorpt_coefficient_mu 3.255
_exptl_absorpt_correction_T_max 0.7457
_exptl_absorpt_correction_T_min 0.6670
_exptl_absorpt_correction_type multi-scan
_exptl_absorpt_process_details SADABS
_exptl_crystal_colour 'pale yellow'
_exptl_crystal_density_diffrn 1.487
_exptl_crystal_density_method 'not measured'
_exptl_crystal_description prism
_exptl_crystal_F_000 1890
_exptl_crystal_size_max 0.08
_exptl_crystal_size_mid 0.06
_exptl_crystal_size_min 0.04
_platon_squeeze_details
;
;
_refine_diff_density_max 1.109
_refine_diff_density_min -0.986
_refine_diff_density_rms 0.142
_refine_ls_extinction_coef 0.0014(5)
_refine_ls_extinction_expression Fc^*^=kFc[1+0.001xFc^2^\l^3^/sin(2\q)]^-1/4^
_refine_ls_extinction_method SHELXL
_refine_ls_goodness_of_fit_ref 0.991
_refine_ls_hydrogen_treatment constr
_refine_ls_matrix_type full
_refine_ls_number_parameters 125
_refine_ls_number_reflns 2679
_refine_ls_number_restraints 0
_refine_ls_restrained_S_all 0.991
_refine_ls_R_factor_all 0.0836
_refine_ls_R_factor_gt 0.0549
_refine_ls_shift/su_max 0.001
_refine_ls_shift/su_mean 0.000
_refine_ls_structure_factor_coef Fsqd
_refine_ls_weighting_details 'w=1/[\s^2^(Fo^2^)+(0.1076P)^2^] where P=(Fo^2^+2Fc^2^)/3'
_refine_ls_weighting_scheme calc
_refine_ls_wR_factor_gt 0.1568
_refine_ls_wR_factor_ref 0.1684
_reflns_Friedel_coverage 0.000
_reflns_number_gt 1849
_reflns_number_total 2679
_reflns_threshold_expression 'I > 2\s(I)'
_cod_data_source_file c4dt00050a2.cif
_cod_data_source_block platon
_cod_depositor_comments 'Adding full bibliography for 7030334--7030336.cif.'
_cod_original_cell_volume 4454(3)
_cod_database_code 7030336
_shelx_space_group_comment
;
The symmetry employed for this shelxl refinement is uniquely defined
by the following loop, which should always be used as a source of
symmetry information in preference to the above space-group names.
They are only intended as comments.
;
_shelxl_version_number 2013-3

loop_
_space_group_symop_operation_xyz
'x, y, z'
'-y, x-y, z'
'-x+y, -x, z'
'-x, -y, z+1/2'
'y, -x+y, z+1/2'
'x-y, x, z+1/2'
'-x, -y, -z'
'y, -x+y, -z'
'x-y, x, -z'
'x, y, -z-1/2'
'-y, x-y, -z-1/2'
'-x+y, -x, -z-1/2'

loop_
_atom_site_label
_atom_site_type_symbol
_atom_site_fract_x
_atom_site_fract_y
_atom_site_fract_z
_atom_site_U_iso_or_equiv
_atom_site_adp_type
_atom_site_occupancy
_atom_site_site_symmetry_order
_atom_site_calc_flag
_atom_site_refinement_flags_posn
_atom_site_refinement_flags_adp
_atom_site_refinement_flags_occupancy
I2 I 1.17600(5) 0.47966(5) 0.7500 0.0491(3) Uani 1 2 d S T P
I1 I 1.3333 0.6667 0.60659(4) 0.0728(4) Uani 1 3 d S T P
Cu1 Cu 1.21093(9) 0.64792(9) 0.68733(5) 0.0755(5) Uani 1 1 d . . .
P1 P 0.6667 0.3333 0.63950(18) 0.0578(10) Uani 1 3 d S T P
S1 S 0.6667 0.3333 0.5706(4) 0.162(3) Uani 1 3 d S T P
N1 N 0.7880(5) 0.3975(5) 0.6677(3) 0.0585(18) Uani 1 1 d . . .
C11 C 0.8718(6) 0.4977(6) 0.6505(3) 0.055(2) Uani 1 1 d . . .
C12 C 0.9790(6) 0.5304(6) 0.6706(3) 0.053(2) Uani 1 1 d . . .
H12 H 0.9869 0.4820 0.6921 0.064 Uiso 1 1 calc R U .
N13 N 1.0654(5) 0.6233(5) 0.6604(3) 0.0587(18) Uani 1 1 d . . .
C14 C 1.0540(7) 0.6930(7) 0.6272(4) 0.064(2) Uani 1 1 d . . .
C15 C 1.1426(8) 0.7935(8) 0.6149(4) 0.083(3) Uani 1 1 d . . .
H15 H 1.2094 0.8129 0.6297 0.099 Uiso 1 1 calc R U .
C17 C 1.0362(9) 0.8396(9) 0.5601(5) 0.096(4) Uani 1 1 d . . .
H17 H 1.0313 0.8884 0.5374 0.115 Uiso 1 1 calc R U .
C16 C 1.1335(8) 0.8653(8) 0.5807(5) 0.089(3) Uani 1 1 d . . .
H16 H 1.1942 0.9308 0.5722 0.107 Uiso 1 1 calc R U .
C18 C 0.9436(8) 0.7430(8) 0.5717(4) 0.090(3) Uani 1 1 d . . .
H18 H 0.8770 0.7286 0.5585 0.108 Uiso 1 1 calc R U .
C19 C 0.9519(7) 0.6659(7) 0.6044(4) 0.064(2) Uani 1 1 d . . .
C20 C 0.8631(7) 0.5681(7) 0.6172(4) 0.065(2) Uani 1 1 d . . .
H20 H 0.7962 0.5499 0.6028 0.078 Uiso 1 1 calc R U .

loop_
_atom_site_aniso_label
_atom_site_aniso_U_11
_atom_site_aniso_U_22
_atom_site_aniso_U_33
_atom_site_aniso_U_23
_atom_site_aniso_U_13
_atom_site_aniso_U_12
I2 0.0377(4) 0.0397(4) 0.0690(6) 0.000 0.000 0.0187(3)
I1 0.0746(5) 0.0746(5) 0.0691(8) 0.000 0.000 0.0373(3)
Cu1 0.0495(7) 0.0724(8) 0.0966(10) 0.0076(6) -0.0057(6) 0.0245(6)
P1 0.0465(13) 0.0465(13) 0.080(3) 0.000 0.000 0.0232(7)
S1 0.118(4) 0.118(4) 0.249(11) 0.000 0.000 0.0589(18)
N1 0.040(4) 0.049(4) 0.083(5) 0.014(4) 0.005(3) 0.020(3)
C11 0.040(4) 0.037(4) 0.091(6) -0.003(4) -0.004(4) 0.020(3)
C12 0.048(5) 0.047(4) 0.065(5) 0.014(4) -0.003(4) 0.024(4)
N13 0.042(4) 0.052(4) 0.073(5) 0.014(3) -0.007(3) 0.018(3)
C14 0.047(5) 0.051(5) 0.085(6) 0.002(5) 0.011(4) 0.019(4)
C15 0.059(6) 0.078(7) 0.104(8) 0.020(6) 0.003(6) 0.029(5)
C17 0.084(8) 0.074(7) 0.117(9) 0.030(6) -0.015(6) 0.031(6)
C16 0.068(6) 0.072(6) 0.121(9) 0.051(6) 0.016(6) 0.030(5)
C18 0.065(6) 0.066(6) 0.124(9) 0.017(6) -0.008(6) 0.021(5)
C19 0.062(5) 0.053(5) 0.076(6) 0.008(4) -0.005(5) 0.029(4)
C20 0.051(5) 0.065(5) 0.072(6) 0.010(5) -0.008(4) 0.025(4)

loop_
_atom_type_symbol
_atom_type_description
_atom_type_scat_dispersion_real
_atom_type_scat_dispersion_imag
_atom_type_scat_source
C C 0.0033 0.0016 'International Tables Vol C Tables 4.2.6.8 and 6.1.1.4'
H H 0.0000 0.0000 'International Tables Vol C Tables 4.2.6.8 and 6.1.1.4'
N N 0.0061 0.0033 'International Tables Vol C Tables 4.2.6.8 and 6.1.1.4'
P P 0.1023 0.0942 'International Tables Vol C Tables 4.2.6.8 and 6.1.1.4'
S S 0.1246 0.1234 'International Tables Vol C Tables 4.2.6.8 and 6.1.1.4'
Cu Cu 0.3201 1.2651 'International Tables Vol C Tables 4.2.6.8 and 6.1.1.4'
I I -0.4742 1.8119 'International Tables Vol C Tables 4.2.6.8 and 6.1.1.4'

loop_
_geom_angle_atom_site_label_1
_geom_angle_atom_site_label_2
_geom_angle_atom_site_label_3
_geom_angle
_geom_angle_site_symmetry_1
_geom_angle_site_symmetry_3
Cu1 I2 Cu1 71.63(6) 11_757 2_755
Cu1 I2 Cu1 103.34(5) 11_757 .
Cu1 I2 Cu1 63.23(5) 2_755 .
Cu1 I2 Cu1 63.23(5) 11_757 10_557
Cu1 I2 Cu1 103.34(5) 2_755 10_557
Cu1 I2 Cu1 71.19(6) . 10_557
Cu1 I1 Cu1 65.79(5) 3_775 2_755
Cu1 I1 Cu1 65.79(5) 3_775 .
Cu1 I1 Cu1 65.79(5) 2_755 .
N13 Cu1 I1 109.5(2) . .
N13 Cu1 I2 109.7(2) . 3_775
I1 Cu1 I2 111.60(4) . 3_775
N13 Cu1 I2 108.65(19) . .
I1 Cu1 I2 111.13(5) . .
I2 Cu1 I2 106.10(5) 3_775 .
N13 Cu1 Cu1 144.1(2) . 2_755
I1 Cu1 Cu1 57.10(3) . 2_755
I2 Cu1 Cu1 106.16(4) 3_775 2_755
I2 Cu1 Cu1 58.13(5) . 2_755
N13 Cu1 Cu1 145.58(19) . 3_775
I1 Cu1 Cu1 57.10(3) . 3_775
I2 Cu1 Cu1 58.63(4) 3_775 3_775
I2 Cu1 Cu1 105.76(4) . 3_775
Cu1 Cu1 Cu1 60.0 2_755 3_775
N1 P1 N1 103.1(3) 3_665 2_655
N1 P1 N1 103.1(3) 3_665 .
N1 P1 N1 103.1(3) 2_655 .
N1 P1 S1 115.2(3) 3_665 .
N1 P1 S1 115.2(3) 2_655 .
N1 P1 S1 115.2(3) . .
C11 N1 P1 123.8(6) . .
C20 C11 N1 126.8(7) . .
C20 C11 C12 116.5(7) . .
N1 C11 C12 116.7(7) . .
N13 C12 C11 124.7(7) . .
C12 N13 C14 117.5(7) . .
C12 N13 Cu1 118.3(5) . .
C14 N13 Cu1 123.8(5) . .
N13 C14 C15 120.5(8) . .
N13 C14 C19 121.5(7) . .
C15 C14 C19 118.0(8) . .
C16 C15 C14 121.6(9) . .
C16 C17 C18 122.0(10) . .
C17 C16 C15 119.9(10) . .
C17 C18 C19 119.1(9) . .
C20 C19 C18 121.9(8) . .
C20 C19 C14 118.8(8) . .
C18 C19 C14 119.3(8) . .
C11 C20 C19 121.0(8) . .

loop_
_geom_bond_atom_site_label_1
_geom_bond_atom_site_label_2
_geom_bond_distance
_geom_bond_site_symmetry_2
I2 Cu1 2.6915(14) 11_757
I2 Cu1 2.6915(15) 2_755
I2 Cu1 2.7060(14) .
I2 Cu1 2.7060(14) 10_557
I1 Cu1 2.6048(17) 3_775
I1 Cu1 2.6048(16) 2_755
I1 Cu1 2.6049(16) .
Cu1 N13 2.046(6) .
Cu1 I2 2.6915(15) 3_775
Cu1 Cu1 2.829(2) 2_755
Cu1 Cu1 2.829(2) 3_775
P1 N1 1.663(7) 3_665
P1 N1 1.663(7) 2_655
P1 N1 1.663(7) .
P1 S1 1.732(11) .
N1 C11 1.399(9) .
C11 C20 1.363(11) .
C11 C12 1.452(10) .
C12 N13 1.310(10) .
N13 C14 1.372(10) .
C14 C15 1.395(12) .
C14 C19 1.430(12) .
C15 C16 1.394(13) .
C17 C16 1.353(14) .
C17 C18 1.386(13) .
C18 C19 1.427(12) .
C19 C20 1.377(12) .

loop_
_platon_squeeze_void_nr
_platon_squeeze_void_average_x
_platon_squeeze_void_average_y
_platon_squeeze_void_average_z
_platon_squeeze_void_volume
_platon_squeeze_void_count_electrons
_platon_squeeze_void_content
1 0.000 0.000 0.000 6 4 ' '
2 -0.023 -0.010 0.161 1990 867 ' '
3 0.000 0.000 0.500 6 4 ' '
